data_4309856
loop_
_publ_author_name
'Holger Fleischer'
'Yvonne Dienes'
'Bernd Mathiasch'
'Volker Schmitt'
'Dieter Schollmeyer'

_publ_section_title
;
Cysteamine and Its Homoleptic Complexes with Group 12 Metal Ions.
Differences in the Coordination Chemistry of ZnII, CdII, and HgII with a
Small N,S-Donor Ligand
;
_journal_name_full 'Inorganic Chemistry'
_journal_page_first 8087
_journal_page_last 8096
_journal_paper_doi 10.1021/ic050814m
_journal_volume 44
_journal_year 2005
_chemical_formula_sum 'C4 H12 N2 S2 Zn'
_chemical_formula_weight 217.65
_chemical_name_systematic
; 
 ? 
;
_space_group_IT_number 15
_symmetry_cell_setting monoclinic
_symmetry_space_group_name_Hall '-C 2yc'
_symmetry_space_group_name_H-M 'C 1 2/c 1'
_atom_sites_solution_hydrogens difmap
_atom_sites_solution_primary direct
_atom_sites_solution_secondary difmap
_audit_creation_method SHELXL-97
_cell_angle_alpha 90.00
_cell_angle_beta 105.647(4)
_cell_angle_gamma 90.00
_cell_formula_units_Z 4
_cell_length_a 18.2166(15)
_cell_length_b 4.9242(3)
_cell_length_c 10.0513(8)
_cell_measurement_reflns_used 25
_cell_measurement_temperature 295(2)
_cell_measurement_theta_max 73
_cell_measurement_theta_min 65
_cell_volume 868.21(11)
_computing_cell_refinement 'Enraf Nonius Software V5'
_computing_data_collection 'Enraf Nonius Software V5'
_computing_data_reduction 'Corinc (Dr\"ager, 1971)'
_computing_structure_refinement 'SHELXL-97 (Sheldrick, 1997)'
_computing_structure_solution 'SIR-92 (Altomare, 1994)'
_diffrn_ambient_temperature 295(2)
_diffrn_measured_fraction_theta_full 0.999
_diffrn_measured_fraction_theta_max 0.999
_diffrn_measurement_device '\k-geometry diffractometer'
_diffrn_measurement_device_type 'CAD4 Enraf Nonius'
_diffrn_measurement_method \q/2\w
_diffrn_radiation_monochromator graphite
_diffrn_radiation_type CuK\a
_diffrn_radiation_wavelength 1.54178
_diffrn_reflns_av_R_equivalents 0.0374
_diffrn_reflns_av_sigmaI/netI 0.0179
_diffrn_reflns_limit_h_max 22
_diffrn_reflns_limit_h_min 0
_diffrn_reflns_limit_k_max 6
_diffrn_reflns_limit_k_min 0
_diffrn_reflns_limit_l_max 12
_diffrn_reflns_limit_l_min -12
_diffrn_reflns_number 910
_diffrn_reflns_theta_full 73.85
_diffrn_reflns_theta_max 73.85
_diffrn_reflns_theta_min 5.04
_diffrn_source 'rotating anode'
_diffrn_standards_decay_% 2
_diffrn_standards_interval_time 60
_diffrn_standards_number 3
_exptl_absorpt_coefficient_mu 7.806
_exptl_absorpt_correction_T_max 0.587
_exptl_absorpt_correction_T_min 0.262
_exptl_absorpt_process_details 'Tompa (Spek, 2002)'
_exptl_crystal_colour colourless
_exptl_crystal_density_diffrn 1.665
_exptl_crystal_density_method 'not measured'
_exptl_crystal_description plate
_exptl_crystal_F_000 448
_exptl_crystal_size_max 0.39
_exptl_crystal_size_mid 0.14
_exptl_crystal_size_min 0.08
_refine_diff_density_max 0.506
_refine_diff_density_min -0.541
_refine_diff_density_rms 0.080
_refine_ls_extinction_coef 0.0049(5)
_refine_ls_extinction_expression Fc^*^=kFc[1+0.001xFc^2^\l^3^/sin(2\q)]^-1/4^
_refine_ls_extinction_method SHELXL
_refine_ls_goodness_of_fit_ref 1.156
_refine_ls_hydrogen_treatment refU
_refine_ls_matrix_type full
_refine_ls_number_parameters 46
_refine_ls_number_reflns 882
_refine_ls_number_restraints 0
_refine_ls_restrained_S_all 1.156
_refine_ls_R_factor_all 0.0336
_refine_ls_R_factor_gt 0.0328
_refine_ls_shift/su_max 0.000
_refine_ls_shift/su_mean 0.000
_refine_ls_structure_factor_coef Fsqd
_refine_ls_weighting_details 'calc w=1/[\s^2^(Fo^2^)+(0.0544P)^2^+0.9846P] where P=(Fo^2^+2Fc^2^)/3'
_refine_ls_weighting_scheme calc
_refine_ls_wR_factor_obs 0.0949
_refine_ls_wR_factor_ref 0.0957
_reflns_number_gt 854
_reflns_number_total 882
_reflns_threshold_expression >2sigma(I)
_cod_data_source_file ic050814msi20050520_041633.cif
_cod_data_source_block hfr526
_cod_original_sg_symbol_H-M 'C 2/c'
_cod_database_code 4309856

loop_
_symmetry_equiv_pos_as_xyz
'x, y, z'
'-x, y, -z+1/2'
'x+1/2, y+1/2, z'
'-x+1/2, y+1/2, -z+1/2'
'-x, -y, -z'
'x, -y, z-1/2'
'-x+1/2, -y+1/2, -z'
'x+1/2, -y+1/2, z-1/2'

loop_
_atom_site_label
_atom_site_type_symbol
_atom_site_fract_x
_atom_site_fract_y
_atom_site_fract_z
_atom_site_U_iso_or_equiv
_atom_site_adp_type
_atom_site_occupancy
_atom_site_symmetry_multiplicity
_atom_site_calc_flag
_atom_site_refinement_flags
_atom_site_disorder_assembly
_atom_site_disorder_group
Zn1 Zn 0.5000 0.71766(10) 0.2500 0.0429(3) Uani 1 2 d S . .
S2 S 0.41010(4) 0.92493(15) 0.33607(8) 0.0548(3) Uani 1 1 d . . .
C3 C 0.3333(2) 0.7072(10) 0.2384(5) 0.0775(11) Uani 1 1 d . . .
H3A H 0.2844 0.8049 0.2235 0.135(16) Uiso 1 1 d R . .
H3B H 0.3300 0.5047 0.3025 0.135(16) Uiso 1 1 d R . .
C4 C 0.34393(17) 0.5991(9) 0.1068(4) 0.0657(9) Uani 1 1 d . . .
H4A H 0.3045 0.4664 0.0691 0.119(14) Uiso 1 1 calc R . .
H4B H 0.3385 0.7463 0.0407 0.119(14) Uiso 1 1 calc R . .
N5 N 0.41876(14) 0.4720(6) 0.1257(3) 0.0588(7) Uani 1 1 d . . .
H5A H 0.4232 0.4247 0.0452 0.121(14) Uiso 1 1 d R . .
H5B H 0.4118 0.2943 0.1856 0.121(14) Uiso 1 1 d R . .

loop_
_atom_site_aniso_label
_atom_site_aniso_U_11
_atom_site_aniso_U_22
_atom_site_aniso_U_33
_atom_site_aniso_U_23
_atom_site_aniso_U_13
_atom_site_aniso_U_12
Zn1 0.0382(3) 0.0391(4) 0.0528(4) 0.000 0.0145(2) 0.000
S2 0.0612(5) 0.0455(4) 0.0650(5) 0.0008(3) 0.0297(4) 0.0096(3)
C3 0.0408(16) 0.108(3) 0.086(3) -0.003(2) 0.0210(16) 0.0061(17)
C4 0.0434(15) 0.082(2) 0.0644(18) -0.0007(17) 0.0023(13) -0.0018(16)
N5 0.0500(13) 0.0655(16) 0.0610(15) -0.0149(12) 0.0153(11) -0.0087(12)

loop_
_atom_type_symbol
_atom_type_description
_atom_type_scat_dispersion_real
_atom_type_scat_dispersion_imag
_atom_type_scat_source
C C 0.0181 0.0091 'International Tables Vol C Tables 4.2.6.8 and 6.1.1.4'
H H 0.0000 0.0000 'International Tables Vol C Tables 4.2.6.8 and 6.1.1.4'
N N 0.0311 0.0180 'International Tables Vol C Tables 4.2.6.8 and 6.1.1.4'
S S 0.3331 0.5567 'International Tables Vol C Tables 4.2.6.8 and 6.1.1.4'
Zn Zn -1.5491 0.6778 'International Tables Vol C Tables 4.2.6.8 and 6.1.1.4'

loop_
_geom_angle_atom_site_label_1
_geom_angle_atom_site_label_2
_geom_angle_atom_site_label_3
_geom_angle
_geom_angle_site_symmetry_1
_geom_angle_site_symmetry_3
_geom_angle_publ_flag
N5 Zn1 N5 107.81(18) 2_655 . ?
N5 Zn1 S2 120.30(8) 2_655 . ?
N5 Zn1 S2 91.20(8) . . ?
N5 Zn1 S2 91.20(8) 2_655 2_655 ?
N5 Zn1 S2 120.30(8) . 2_655 ?
S2 Zn1 S2 127.02(5) . 2_655 ?
C3 S2 Zn1 93.32(13) . . ?
C4 C3 S2 115.1(3) . . ?
C4 C3 H3A 111.6 . . ?
S2 C3 H3A 109.0 . . ?
C4 C3 H3B 102.6 . . ?
S2 C3 H3B 110.0 . . ?
H3A C3 H3B 108.3 . . ?
N5 C4 C3 112.2(3) . . ?
N5 C4 H4A 109.2 . . ?
C3 C4 H4A 109.2 . . ?
N5 C4 H4B 109.2 . . ?
C3 C4 H4B 109.2 . . ?
H4A C4 H4B 107.9 . . ?
C4 N5 Zn1 108.6(2) . . ?
C4 N5 H5A 108.2 . . ?
Zn1 N5 H5A 119.5 . . ?
C4 N5 H5B 99.9 . . ?
Zn1 N5 H5B 108.0 . . ?
H5A N5 H5B 110.8 . . ?

loop_
_geom_bond_atom_site_label_1
_geom_bond_atom_site_label_2
_geom_bond_distance
_geom_bond_site_symmetry_2
_geom_bond_publ_flag
Zn1 N5 2.054(3) 2_655 ?
Zn1 N5 2.054(3) . ?
Zn1 S2 2.2883(7) . ?
Zn1 S2 2.2884(7) 2_655 ?
S2 C3 1.825(4) . ?
C3 C4 1.486(6) . ?
C3 H3A 0.9873 . ?
C3 H3B 1.1974 . ?
C4 N5 1.465(4) . ?
C4 H4A 0.9700 . ?
C4 H4B 0.9700 . ?
N5 H5A 0.8667 . ?
N5 H5B 1.0885 . ?

loop_
_geom_hbond_atom_site_label_D
_geom_hbond_atom_site_label_H
_geom_hbond_atom_site_label_A
_geom_hbond_distance_DH
_geom_hbond_distance_HA
_geom_hbond_distance_DA
_geom_hbond_angle_DHA
_geom_hbond_site_symmetry_A
N5 H5A S2 0.87 2.68 3.474(3) 153.5 6_565
N5 H5B S2 1.09 2.37 3.454(3) 173.1 1_545

loop_
_geom_torsion_atom_site_label_1
_geom_torsion_atom_site_label_2
_geom_torsion_atom_site_label_3
_geom_torsion_atom_site_label_4
_geom_torsion
_geom_torsion_site_symmetry_1
_geom_torsion_site_symmetry_2
_geom_torsion_site_symmetry_3
_geom_torsion_site_symmetry_4
_geom_torsion_publ_flag
N5 Zn1 S2 C3 -108.6(2) 2_655 . . . ?
N5 Zn1 S2 C3 2.95(16) . . . . ?
S2 Zn1 S2 C3 133.34(16) 2_655 . . . ?
Zn1 S2 C3 C4 -27.9(3) . . . . ?
S2 C3 C4 N5 50.8(5) . . . . ?
C3 C4 N5 Zn1 -44.3(4) . . . . ?
N5 Zn1 N5 C4 143.5(2) 2_655 . . . ?
S2 Zn1 N5 C4 21.1(2) . . . . ?
S2 Zn1 N5 C4 -114.1(2) 2_655 . . . ?
